data_4305999
loop_
_publ_author_name
'Roberto Pattacini'
'G\"unter Margraf'
'Abdelatif Messaoudi'
'Nicola Oberbeckmann-Winter'
'Pierre Braunstein'

_publ_contact_author_address
;Laboratoire de Chimie de Coordination
CNRS-Universit\'e Louis Pasteur
Institut Le Bel - 4 rue Blaise Pascal
67070 Strasbourg Cedex - France
;
_publ_contact_author_email braunst@chimie.u-strasbg.fr
_publ_contact_author_fax +33(0)390241322
_publ_contact_author_name 'Dr. Pierre Braunstein'
_publ_contact_author_phone +33(0)390241308
_publ_section_title
;
Formation of P-C Bonds under Unexpectedly Mild Conditions. Phosphoryl
Migration and Metal Coordination of Diphenylphosphinomethyl-oxazolines and
-thiazolines
;
_journal_name_full 'Inorganic Chemistry'
_journal_page_first 9886
_journal_page_last 9897
_journal_paper_doi 10.1021/ic800934h
_journal_volume 47
_journal_year 2008
_chemical_formula_moiety 'C34 H39 Cl N3 P Pd2 S, 2.5(C6 H6)'
_chemical_formula_sum 'C49 H54 Cl N3 P Pd2 S'
_chemical_formula_weight 996.23
_space_group_IT_number 2
_symmetry_cell_setting triclinic
_symmetry_Int_Tables_number 2
_symmetry_space_group_name_Hall '-P 1'
_symmetry_space_group_name_H-M 'P -1'
_atom_sites_solution_hydrogens geom
_atom_sites_solution_primary direct
_atom_sites_solution_secondary difmap
_audit_creation_method SHELXL-97
_cell_angle_alpha 101.480(1)
_cell_angle_beta 104.670(1)
_cell_angle_gamma 107.820(1)
_cell_formula_units_Z 2
_cell_length_a 11.3550(1)
_cell_length_b 13.7550(2)
_cell_length_c 16.4870(2)
_cell_measurement_reflns_used 12876
_cell_measurement_temperature 173(2)
_cell_measurement_theta_max 28.00
_cell_measurement_theta_min 0.998
_cell_volume 2262.18(5)
_computing_cell_refinement 'HKL Scalepack (Otwinowski & Minor 1997)'
_computing_data_reduction 'HKL Denzo and Scalepack (Otwinowski & Minor 1997)'
_computing_molecular_graphics ORTEP-3
_computing_publication_material PLATON
_computing_structure_refinement 'SHELXL-97 (Sheldrick, 1997)'
_computing_structure_solution 'SHELXS-97 (Sheldrick, 1997)'
_diffrn_ambient_temperature 173(2)
_diffrn_detector_area_resol_mean 9
_diffrn_measured_fraction_theta_full 0.996
_diffrn_measured_fraction_theta_max 0.996
_diffrn_measurement_device_type KappaCCD
_diffrn_measurement_method CCD
_diffrn_radiation_monochromator graphite
_diffrn_radiation_probe x-ray
_diffrn_radiation_type MoK\a
_diffrn_radiation_wavelength 0.71070
_diffrn_reflns_av_R_equivalents 0.0317
_diffrn_reflns_av_sigmaI/netI 0.0739
_diffrn_reflns_limit_h_max 15
_diffrn_reflns_limit_h_min -15
_diffrn_reflns_limit_k_max 19
_diffrn_reflns_limit_k_min -19
_diffrn_reflns_limit_l_max 23
_diffrn_reflns_limit_l_min -23
_diffrn_reflns_number 20839
_diffrn_reflns_theta_full 29.98
_diffrn_reflns_theta_max 29.98
_diffrn_reflns_theta_min 2.05
_diffrn_source 'fine-focus sealed tube'
_exptl_absorpt_coefficient_mu 0.972
_exptl_absorpt_correction_type none
_exptl_crystal_colour orange
_exptl_crystal_density_diffrn 1.463
_exptl_crystal_density_method 'not measured'
_exptl_crystal_description prism
_exptl_crystal_F_000 1018
_exptl_crystal_size_max 0.10
_exptl_crystal_size_mid 0.10
_exptl_crystal_size_min 0.10
_refine_diff_density_max 1.362
_refine_diff_density_min -0.972
_refine_diff_density_rms 0.111
_refine_ls_extinction_method none
_refine_ls_goodness_of_fit_ref 1.041
_refine_ls_hydrogen_treatment constr
_refine_ls_matrix_type full
_refine_ls_number_parameters 518
_refine_ls_number_reflns 13105
_refine_ls_number_restraints 0
_refine_ls_restrained_S_all 1.041
_refine_ls_R_factor_all 0.0720
_refine_ls_R_factor_gt 0.0408
_refine_ls_shift/su_max 0.002
_refine_ls_shift/su_mean 0.000
_refine_ls_structure_factor_coef Fsqd
_refine_ls_weighting_details 'calc w=1/[\s^2^(Fo^2^)+(0.0343P)^2^+0.0000P] where P=(Fo^2^+2Fc^2^)/3'
_refine_ls_weighting_scheme calc
_refine_ls_wR_factor_gt 0.0823
_refine_ls_wR_factor_ref 0.0928
_reflns_number_gt 9381
_reflns_number_total 13105
_reflns_threshold_expression >2sigma(I)
_cod_data_source_file ic800934h_si_001_8.cif
_cod_data_source_block Compound10
_cod_database_code 4305999

loop_
_symmetry_equiv_pos_as_xyz
'x, y, z'
'-x, -y, -z'

loop_
_atom_site_label
_atom_site_type_symbol
_atom_site_fract_x
_atom_site_fract_y
_atom_site_fract_z
_atom_site_U_iso_or_equiv
_atom_site_adp_type
_atom_site_occupancy
_atom_site_symmetry_multiplicity
_atom_site_calc_flag
_atom_site_refinement_flags
_atom_site_disorder_assembly
_atom_site_disorder_group
Pd2 Pd 0.305381(18) 0.717033(15) 0.305927(13) 0.02026(6) Uani 1 1 d . . .
Pd1 Pd 0.134071(18) 0.916977(15) 0.408538(13) 0.02028(6) Uani 1 1 d . . .
P1 P 0.05212(6) 0.74220(5) 0.33768(4) 0.01901(14) Uani 1 1 d . . .
N2 N 0.2316(2) 1.08871(17) 0.46522(15) 0.0264(5) Uani 1 1 d . . .
N1 N 0.2511(2) 0.86646(17) 0.50200(14) 0.0222(5) Uani 1 1 d . . .
N3 N 0.3894(2) 0.69995(17) 0.20338(15) 0.0249(5) Uani 1 1 d . . .
Cl1 Cl 0.34699(6) 0.90420(5) 0.32173(5) 0.02820(15) Uani 1 1 d . . .
S1 S 0.33595(7) 0.72788(6) 0.55729(5) 0.03447(18) Uani 1 1 d . . .
C1 C 0.3173(3) 0.9182(3) 0.5968(2) 0.0452(8) Uani 1 1 d . . .
H1A H 0.2544 0.9357 0.6232 0.054 Uiso 1 1 calc R . .
H1B H 0.3903 0.9861 0.6069 0.054 Uiso 1 1 calc R . .
C2 C 0.3698(4) 0.8484(3) 0.6402(2) 0.0528(9) Uani 1 1 d . . .
H2A H 0.3275 0.8314 0.6840 0.063 Uiso 1 1 calc R . .
H2B H 0.4657 0.8852 0.6709 0.063 Uiso 1 1 calc R . .
C3 C 0.2542(2) 0.7731(2) 0.47554(17) 0.0204(5) Uani 1 1 d . . .
C4 C 0.1877(2) 0.7032(2) 0.38478(17) 0.0211(5) Uani 1 1 d . . .
H4 H 0.1520 0.6271 0.3847 0.025 Uiso 1 1 calc R . .
C5 C 0.0091(3) 0.9595(2) 0.32679(18) 0.0251(6) Uani 1 1 d . . .
C6 C -0.1216(3) 0.9009(2) 0.27293(19) 0.0278(6) Uani 1 1 d . . .
H6 H -0.1605 0.8273 0.2681 0.033 Uiso 1 1 calc R . .
C7 C -0.1951(3) 0.9482(3) 0.2265(2) 0.0354(7) Uani 1 1 d . . .
H7 H -0.2837 0.9068 0.1904 0.042 Uiso 1 1 calc R . .
C8 C -0.1408(3) 1.0553(3) 0.2322(2) 0.0412(8) Uani 1 1 d . . .
H8 H -0.1914 1.0873 0.1998 0.049 Uiso 1 1 calc R . .
C9 C -0.0122(3) 1.1150(3) 0.2854(2) 0.0433(8) Uani 1 1 d . . .
H9 H 0.0256 1.1887 0.2903 0.052 Uiso 1 1 calc R . .
C10 C 0.0624(3) 1.0676(2) 0.33188(19) 0.0305(7) Uani 1 1 d . . .
C11 C 0.2019(3) 1.1280(2) 0.3878(2) 0.0344(7) Uani 1 1 d . . .
H11A H 0.2186 1.2053 0.4076 0.041 Uiso 1 1 calc R . .
H11B H 0.2596 1.1182 0.3535 0.041 Uiso 1 1 calc R . .
C12 C 0.1748(3) 1.1297(2) 0.5298(2) 0.0381(7) Uani 1 1 d . . .
H12A H 0.1873 1.0975 0.5777 0.057 Uiso 1 1 calc R . .
H12B H 0.0807 1.1109 0.5007 0.057 Uiso 1 1 calc R . .
H12C H 0.2189 1.2077 0.5537 0.057 Uiso 1 1 calc R . .
C13 C 0.3762(3) 1.1284(2) 0.5072(2) 0.0350(7) Uani 1 1 d . . .
H13A H 0.4142 1.2055 0.5155 0.052 Uiso 1 1 calc R . .
H13B H 0.4128 1.0910 0.4694 0.052 Uiso 1 1 calc R . .
H13C H 0.3972 1.1151 0.5643 0.052 Uiso 1 1 calc R . .
C14 C -0.0866(2) 0.65918(19) 0.36210(17) 0.0212(5) Uani 1 1 d . . .
C15 C -0.2144(3) 0.6153(2) 0.30402(19) 0.0263(6) Uani 1 1 d . . .
H15 H -0.2324 0.6255 0.2475 0.032 Uiso 1 1 calc R . .
C16 C -0.3170(3) 0.5561(2) 0.3275(2) 0.0332(7) Uani 1 1 d . . .
H16 H -0.4042 0.5261 0.2870 0.040 Uiso 1 1 calc R . .
C17 C -0.2923(3) 0.5412(2) 0.4094(2) 0.0362(8) Uani 1 1 d . . .
H17 H -0.3623 0.5015 0.4257 0.043 Uiso 1 1 calc R . .
C18 C -0.1659(3) 0.5840(2) 0.4673(2) 0.0390(8) Uani 1 1 d . . .
H18 H -0.1487 0.5732 0.5235 0.047 Uiso 1 1 calc R . .
C19 C -0.0635(3) 0.6424(2) 0.44483(19) 0.0310(7) Uani 1 1 d . . .
H19 H 0.0234 0.6716 0.4858 0.037 Uiso 1 1 calc R . .
C20 C 0.0067(2) 0.6965(2) 0.21849(17) 0.0214(5) Uani 1 1 d . . .
C21 C 0.0293(2) 0.7711(2) 0.17233(18) 0.0250(6) Uani 1 1 d . . .
H21 H 0.0641 0.8455 0.2028 0.030 Uiso 1 1 calc R . .
C22 C 0.0010(3) 0.7369(2) 0.08183(19) 0.0289(6) Uani 1 1 d . . .
H22 H 0.0155 0.7879 0.0505 0.035 Uiso 1 1 calc R . .
C23 C -0.0482(3) 0.6289(2) 0.03743(19) 0.0316(6) Uani 1 1 d . . .
H23 H -0.0676 0.6057 -0.0244 0.038 Uiso 1 1 calc R . .
C24 C -0.0690(3) 0.5546(2) 0.08296(19) 0.0303(6) Uani 1 1 d . . .
H24 H -0.1020 0.4803 0.0525 0.036 Uiso 1 1 calc R . .
C25 C -0.0418(3) 0.5884(2) 0.17280(18) 0.0257(6) Uani 1 1 d . . .
H25 H -0.0566 0.5369 0.2037 0.031 Uiso 1 1 calc R . .
C26 C 0.3036(2) 0.5702(2) 0.29689(19) 0.0254(6) Uani 1 1 d . . .
C27 C 0.3070(3) 0.5170(2) 0.3603(2) 0.0315(7) Uani 1 1 d . . .
H27 H 0.3018 0.5491 0.4152 0.038 Uiso 1 1 calc R . .
C28 C 0.3180(3) 0.4177(2) 0.3447(2) 0.0408(8) Uani 1 1 d . . .
H28 H 0.3225 0.3839 0.3898 0.049 Uiso 1 1 calc R . .
C29 C 0.3224(3) 0.3672(2) 0.2649(3) 0.0452(9) Uani 1 1 d . . .
H29 H 0.3259 0.2978 0.2539 0.054 Uiso 1 1 calc R . .
C30 C 0.3217(3) 0.4196(2) 0.2009(2) 0.0396(8) Uani 1 1 d . . .
H30 H 0.3264 0.3868 0.1460 0.048 Uiso 1 1 calc R . .
C31 C 0.3140(3) 0.5205(2) 0.2179(2) 0.0297(6) Uani 1 1 d . . .
C32 C 0.3195(3) 0.5839(2) 0.15293(19) 0.0315(7) Uani 1 1 d . . .
H32A H 0.3669 0.5619 0.1144 0.038 Uiso 1 1 calc R . .
H32B H 0.2295 0.5706 0.1156 0.038 Uiso 1 1 calc R . .
C33 C 0.3687(3) 0.7641(3) 0.1427(2) 0.0397(8) Uani 1 1 d . . .
H33A H 0.4118 0.8404 0.1755 0.060 Uiso 1 1 calc R . .
H33B H 0.2743 0.7463 0.1157 0.060 Uiso 1 1 calc R . .
H33C H 0.4062 0.7480 0.0967 0.060 Uiso 1 1 calc R . .
C34 C 0.5313(2) 0.7265(2) 0.24107(19) 0.0306(7) Uani 1 1 d . . .
H34A H 0.5657 0.7077 0.1939 0.046 Uiso 1 1 calc R . .
H34B H 0.5473 0.6862 0.2826 0.046 Uiso 1 1 calc R . .
H34C H 0.5755 0.8034 0.2718 0.046 Uiso 1 1 calc R . .
C35 C 0.6222(3) 0.5791(3) 0.0484(2) 0.0398(8) Uani 1 1 d . . .
H35 H 0.7061 0.6335 0.0816 0.048 Uiso 1 1 calc R . .
C36 C 0.5898(3) 0.4805(3) 0.0617(2) 0.0420(8) Uani 1 1 d . . .
H36 H 0.6514 0.4667 0.1042 0.050 Uiso 1 1 calc R . .
C37 C 0.5325(3) 0.5994(3) -0.0136(2) 0.0394(8) Uani 1 1 d . . .
H37 H 0.5545 0.6676 -0.0232 0.047 Uiso 1 1 calc R . .
C38 C 0.7057(4) 0.2957(4) 0.1921(4) 0.0728(15) Uani 1 1 d . . .
H38 H 0.6232 0.2905 0.1983 0.087 Uiso 1 1 calc R . .
C39 C 0.7110(4) 0.2480(4) 0.1129(3) 0.0749(14) Uani 1 1 d . . .
H39 H 0.6323 0.2091 0.0641 0.090 Uiso 1 1 calc R . .
C40 C 0.8292(5) 0.2564(4) 0.1041(3) 0.0744(14) Uani 1 1 d . . .
H40 H 0.8325 0.2233 0.0488 0.089 Uiso 1 1 calc R . .
C41 C 0.9417(4) 0.3107(4) 0.1724(4) 0.0713(15) Uani 1 1 d . . .
H41 H 1.0237 0.3164 0.1653 0.086 Uiso 1 1 calc R . .
C42 C 0.9366(4) 0.3583(3) 0.2531(3) 0.0731(14) Uani 1 1 d . . .
H42 H 1.0153 0.3960 0.3020 0.088 Uiso 1 1 calc R . .
C43 C 0.8180(5) 0.3508(3) 0.2625(3) 0.0714(13) Uani 1 1 d . . .
H43 H 0.8141 0.3838 0.3176 0.086 Uiso 1 1 calc R . .
C44 C 0.1520(5) 0.1012(4) 0.0685(3) 0.0801(14) Uani 1 1 d . . .
H44 H 0.0800 0.1238 0.0626 0.096 Uiso 1 1 calc R . .
C45 C 0.1872(5) 0.0578(3) 0.1343(3) 0.0746(13) Uani 1 1 d . . .
H45 H 0.1401 0.0505 0.1743 0.089 Uiso 1 1 calc R . .
C46 C 0.2897(5) 0.0253(3) 0.1419(3) 0.0767(14) Uani 1 1 d . . .
H46 H 0.3144 -0.0050 0.1874 0.092 Uiso 1 1 calc R . .
C47 C 0.3578(5) 0.0361(4) 0.0845(3) 0.0864(15) Uani 1 1 d . . .
H47 H 0.4302 0.0140 0.0902 0.104 Uiso 1 1 calc R . .
C48 C 0.3210(4) 0.0785(4) 0.0193(3) 0.0802(14) Uani 1 1 d . . .
H48 H 0.3669 0.0847 -0.0214 0.096 Uiso 1 1 calc R . .
C49 C 0.2198(4) 0.1119(4) 0.0119(3) 0.0765(13) Uani 1 1 d . . .
H49 H 0.1960 0.1429 -0.0331 0.092 Uiso 1 1 calc R . .

loop_
_atom_site_aniso_label
_atom_site_aniso_U_11
_atom_site_aniso_U_22
_atom_site_aniso_U_33
_atom_site_aniso_U_23
_atom_site_aniso_U_13
_atom_site_aniso_U_12
Pd2 0.02110(11) 0.02191(11) 0.02072(12) 0.00757(9) 0.00942(9) 0.00935(8)
Pd1 0.02466(11) 0.01741(11) 0.02023(12) 0.00571(9) 0.00995(9) 0.00789(8)
P1 0.0209(3) 0.0187(3) 0.0182(4) 0.0056(3) 0.0082(3) 0.0072(3)
N2 0.0329(13) 0.0181(11) 0.0273(13) 0.0037(10) 0.0157(11) 0.0059(10)
N1 0.0233(11) 0.0209(12) 0.0172(12) 0.0024(10) 0.0058(10) 0.0042(9)
N3 0.0251(12) 0.0290(13) 0.0237(13) 0.0074(11) 0.0110(10) 0.0124(10)
Cl1 0.0321(4) 0.0236(3) 0.0326(4) 0.0114(3) 0.0159(3) 0.0093(3)
S1 0.0392(4) 0.0402(5) 0.0268(4) 0.0152(4) 0.0060(3) 0.0194(4)
C1 0.052(2) 0.049(2) 0.0262(18) 0.0020(16) 0.0011(16) 0.0235(17)
C2 0.078(3) 0.039(2) 0.0237(18) 0.0111(16) -0.0015(18) 0.0120(18)
C3 0.0164(12) 0.0261(14) 0.0207(14) 0.0112(12) 0.0081(11) 0.0064(11)
C4 0.0237(13) 0.0214(13) 0.0236(15) 0.0105(12) 0.0110(12) 0.0110(11)
C5 0.0349(16) 0.0267(15) 0.0247(15) 0.0119(13) 0.0177(13) 0.0171(12)
C6 0.0337(16) 0.0290(15) 0.0295(16) 0.0139(14) 0.0167(14) 0.0152(13)
C7 0.0331(16) 0.048(2) 0.0357(19) 0.0195(16) 0.0136(15) 0.0235(15)
C8 0.049(2) 0.050(2) 0.045(2) 0.0291(18) 0.0209(18) 0.0333(17)
C9 0.055(2) 0.0334(18) 0.054(2) 0.0269(18) 0.0224(19) 0.0218(16)
C10 0.0397(17) 0.0284(16) 0.0317(17) 0.0147(14) 0.0183(14) 0.0150(13)
C11 0.0448(18) 0.0219(15) 0.0357(18) 0.0115(14) 0.0161(15) 0.0074(13)
C12 0.0439(18) 0.0312(17) 0.0387(19) 0.0003(15) 0.0236(16) 0.0117(14)
C13 0.0321(16) 0.0261(16) 0.0376(19) 0.0024(14) 0.0118(15) 0.0033(13)
C14 0.0257(14) 0.0168(13) 0.0261(15) 0.0080(12) 0.0127(12) 0.0105(11)
C15 0.0283(15) 0.0237(14) 0.0293(16) 0.0088(13) 0.0101(13) 0.0121(12)
C16 0.0187(14) 0.0299(16) 0.048(2) 0.0115(15) 0.0079(14) 0.0082(12)
C17 0.0305(16) 0.0330(17) 0.056(2) 0.0216(17) 0.0252(16) 0.0120(13)
C18 0.0373(17) 0.050(2) 0.042(2) 0.0279(18) 0.0221(16) 0.0161(15)
C19 0.0238(14) 0.0382(17) 0.0312(17) 0.0140(15) 0.0102(13) 0.0091(13)
C20 0.0219(13) 0.0226(14) 0.0202(14) 0.0058(12) 0.0074(11) 0.0093(11)
C21 0.0259(14) 0.0237(14) 0.0277(16) 0.0078(13) 0.0112(13) 0.0102(11)
C22 0.0326(15) 0.0366(17) 0.0238(16) 0.0149(14) 0.0113(13) 0.0164(13)
C23 0.0328(16) 0.0425(18) 0.0183(15) 0.0045(14) 0.0085(13) 0.0158(14)
C24 0.0352(16) 0.0260(15) 0.0260(16) -0.0005(13) 0.0089(14) 0.0129(13)
C25 0.0293(14) 0.0225(14) 0.0253(15) 0.0065(13) 0.0084(13) 0.0107(12)
C26 0.0216(14) 0.0211(14) 0.0321(16) 0.0055(13) 0.0095(13) 0.0072(11)
C27 0.0336(16) 0.0279(15) 0.0408(19) 0.0146(15) 0.0194(15) 0.0138(13)
C28 0.0461(19) 0.0274(17) 0.060(2) 0.0194(17) 0.0270(18) 0.0175(15)
C29 0.0440(19) 0.0227(16) 0.076(3) 0.0128(18) 0.030(2) 0.0162(14)
C30 0.0343(17) 0.0293(17) 0.048(2) -0.0034(16) 0.0199(16) 0.0071(13)
C31 0.0249(14) 0.0232(14) 0.0378(18) 0.0025(14) 0.0151(14) 0.0053(12)
C32 0.0294(15) 0.0370(17) 0.0246(16) 0.0028(14) 0.0107(13) 0.0107(13)
C33 0.0498(19) 0.055(2) 0.0317(18) 0.0238(17) 0.0232(16) 0.0284(17)
C34 0.0230(14) 0.0355(17) 0.0356(18) 0.0123(15) 0.0145(14) 0.0092(12)
C35 0.0331(17) 0.048(2) 0.0355(19) 0.0049(16) 0.0145(15) 0.0135(15)
C36 0.0391(19) 0.062(2) 0.0306(18) 0.0126(17) 0.0121(16) 0.0276(17)
C37 0.0428(19) 0.044(2) 0.0368(19) 0.0109(17) 0.0222(17) 0.0178(16)
C38 0.069(3) 0.092(4) 0.112(4) 0.076(4) 0.056(3) 0.053(3)
C39 0.062(3) 0.094(4) 0.074(3) 0.056(3) 0.012(3) 0.025(3)
C40 0.097(4) 0.091(4) 0.078(4) 0.058(3) 0.051(3) 0.054(3)
C41 0.052(3) 0.080(3) 0.123(5) 0.077(4) 0.044(3) 0.038(2)
C42 0.067(3) 0.044(2) 0.094(4) 0.040(3) 0.001(3) 0.009(2)
C43 0.117(4) 0.048(3) 0.075(3) 0.037(3) 0.044(3) 0.043(3)
C44 0.103(4) 0.088(4) 0.067(3) 0.031(3) 0.029(3) 0.053(3)
C45 0.109(4) 0.059(3) 0.055(3) 0.019(2) 0.036(3) 0.024(3)
C46 0.110(4) 0.053(3) 0.046(3) 0.028(2) 0.001(3) 0.017(3)
C47 0.086(3) 0.097(4) 0.085(4) 0.046(3) 0.019(3) 0.042(3)
C48 0.078(3) 0.108(4) 0.064(3) 0.047(3) 0.024(3) 0.034(3)
C49 0.084(3) 0.090(3) 0.060(3) 0.045(3) 0.016(3) 0.032(3)

loop_
_atom_type_symbol
_atom_type_description
_atom_type_scat_dispersion_real
_atom_type_scat_dispersion_imag
_atom_type_scat_source
Pd Pd -0.9988 1.0072 'International Tables Vol C Tables 4.2.6.8 and 6.1.1.4'
P P 0.1023 0.0942 'International Tables Vol C Tables 4.2.6.8 and 6.1.1.4'
N N 0.0061 0.0033 'International Tables Vol C Tables 4.2.6.8 and 6.1.1.4'
Cl Cl 0.1484 0.1585 'International Tables Vol C Tables 4.2.6.8 and 6.1.1.4'
S S 0.1246 0.1234 'International Tables Vol C Tables 4.2.6.8 and 6.1.1.4'
C C 0.0033 0.0016 'International Tables Vol C Tables 4.2.6.8 and 6.1.1.4'
H H 0.0000 0.0000 'International Tables Vol C Tables 4.2.6.8 and 6.1.1.4'

loop_
_geom_angle_atom_site_label_1
_geom_angle_atom_site_label_2
_geom_angle_atom_site_label_3
_geom_angle
_geom_angle_site_symmetry_1
_geom_angle_site_symmetry_3
_geom_angle_publ_flag
C26 Pd2 C4 91.86(10) . . ?
C26 Pd2 N3 81.44(9) . . ?
C4 Pd2 N3 166.87(10) . . ?
C26 Pd2 Cl1 170.33(7) . . ?
C4 Pd2 Cl1 94.87(7) . . ?
N3 Pd2 Cl1 93.25(6) . . ?
C5 Pd1 N1 173.77(8) . . ?
C5 Pd1 N2 81.82(10) . . ?
N1 Pd1 N2 99.92(8) . . ?
C5 Pd1 P1 98.15(8) . . ?
N1 Pd1 P1 81.01(6) . . ?
N2 Pd1 P1 171.55(6) . . ?
C20 P1 C4 107.81(11) . . ?
C20 P1 C14 105.17(12) . . ?
C4 P1 C14 104.70(11) . . ?
C20 P1 Pd1 119.90(8) . . ?
C4 P1 Pd1 101.57(9) . . ?
C14 P1 Pd1 116.37(9) . . ?
C13 N2 C12 108.9(2) . . ?
C13 N2 C11 108.6(2) . . ?
C12 N2 C11 110.2(2) . . ?
C13 N2 Pd1 115.37(16) . . ?
C12 N2 Pd1 110.76(16) . . ?
C11 N2 Pd1 102.74(17) . . ?
C3 N1 C1 113.5(2) . . ?
C3 N1 Pd1 117.33(18) . . ?
C1 N1 Pd1 128.70(18) . . ?
C34 N3 C33 108.2(2) . . ?
C34 N3 C32 110.9(2) . . ?
C33 N3 C32 108.8(2) . . ?
C34 N3 Pd2 110.42(17) . . ?
C33 N3 Pd2 115.60(16) . . ?
C32 N3 Pd2 102.93(14) . . ?
C3 S1 C2 90.78(14) . . ?
N1 C1 C2 111.6(3) . . ?
N1 C1 H1A 109.3 . . ?
C2 C1 H1A 109.3 . . ?
N1 C1 H1B 109.3 . . ?
C2 C1 H1B 109.3 . . ?
H1A C1 H1B 108.0 . . ?
C1 C2 S1 108.1(2) . . ?
C1 C2 H2A 110.1 . . ?
S1 C2 H2A 110.1 . . ?
C1 C2 H2B 110.1 . . ?
S1 C2 H2B 110.1 . . ?
H2A C2 H2B 108.4 . . ?
N1 C3 C4 123.5(2) . . ?
N1 C3 S1 116.0(2) . . ?
C4 C3 S1 120.37(18) . . ?
C3 C4 P1 106.48(17) . . ?
C3 C4 Pd2 114.33(16) . . ?
P1 C4 Pd2 107.63(11) . . ?
C3 C4 H4 109.4 . . ?
P1 C4 H4 109.4 . . ?
Pd2 C4 H4 109.4 . . ?
C6 C5 C10 117.5(2) . . ?
C6 C5 Pd1 130.11(19) . . ?
C10 C5 Pd1 112.2(2) . . ?
C7 C6 C5 121.1(3) . . ?
C7 C6 H6 119.4 . . ?
C5 C6 H6 119.4 . . ?
C6 C7 C8 120.7(3) . . ?
C6 C7 H7 119.7 . . ?
C8 C7 H7 119.7 . . ?
C9 C8 C7 119.2(3) . . ?
C9 C8 H8 120.4 . . ?
C7 C8 H8 120.4 . . ?
C8 C9 C10 120.3(3) . . ?
C8 C9 H9 119.8 . . ?
C10 C9 H9 119.8 . . ?
C9 C10 C5 121.2(3) . . ?
C9 C10 C11 122.1(3) . . ?
C5 C10 C11 116.7(2) . . ?
C10 C11 N2 109.5(2) . . ?
C10 C11 H11A 109.8 . . ?
N2 C11 H11A 109.8 . . ?
C10 C11 H11B 109.8 . . ?
N2 C11 H11B 109.8 . . ?
H11A C11 H11B 108.2 . . ?
N2 C12 H12A 109.5 . . ?
N2 C12 H12B 109.5 . . ?
H12A C12 H12B 109.5 . . ?
N2 C12 H12C 109.5 . . ?
H12A C12 H12C 109.5 . . ?
H12B C12 H12C 109.5 . . ?
N2 C13 H13A 109.5 . . ?
N2 C13 H13B 109.5 . . ?
H13A C13 H13B 109.5 . . ?
N2 C13 H13C 109.5 . . ?
H13A C13 H13C 109.5 . . ?
H13B C13 H13C 109.5 . . ?
C15 C14 C19 118.2(2) . . ?
C15 C14 P1 123.23(19) . . ?
C19 C14 P1 118.6(2) . . ?
C14 C15 C16 120.7(3) . . ?
C14 C15 H15 119.6 . . ?
C16 C15 H15 119.6 . . ?
C17 C16 C15 120.2(3) . . ?
C17 C16 H16 119.9 . . ?
C15 C16 H16 119.9 . . ?
C18 C17 C16 119.6(2) . . ?
C18 C17 H17 120.2 . . ?
C16 C17 H17 120.2 . . ?
C17 C18 C19 120.9(3) . . ?
C17 C18 H18 119.6 . . ?
C19 C18 H18 119.6 . . ?
C18 C19 C14 120.5(3) . . ?
C18 C19 H19 119.7 . . ?
C14 C19 H19 119.7 . . ?
C25 C20 C21 118.8(2) . . ?
C25 C20 P1 121.19(19) . . ?
C21 C20 P1 119.9(2) . . ?
C22 C21 C20 120.2(3) . . ?
C22 C21 H21 119.9 . . ?
C20 C21 H21 119.9 . . ?
C23 C22 C21 120.1(2) . . ?
C23 C22 H22 120.0 . . ?
C21 C22 H22 120.0 . . ?
C22 C23 C24 120.0(3) . . ?
C22 C23 H23 120.0 . . ?
C24 C23 H23 120.0 . . ?
C23 C24 C25 120.0(3) . . ?
C23 C24 H24 120.0 . . ?
C25 C24 H24 120.0 . . ?
C24 C25 C20 120.9(2) . . ?
C24 C25 H25 119.6 . . ?
C20 C25 H25 119.6 . . ?
C27 C26 C31 117.2(2) . . ?
C27 C26 Pd2 129.2(2) . . ?
C31 C26 Pd2 113.21(18) . . ?
C28 C27 C26 121.1(3) . . ?
C28 C27 H27 119.4 . . ?
C26 C27 H27 119.4 . . ?
C29 C28 C27 121.1(3) . . ?
C29 C28 H28 119.4 . . ?
C27 C28 H28 119.4 . . ?
C28 C29 C30 118.9(3) . . ?
C28 C29 H29 120.6 . . ?
C30 C29 H29 120.6 . . ?
C29 C30 C31 119.6(3) . . ?
C29 C30 H30 120.2 . . ?
C31 C30 H30 120.2 . . ?
C30 C31 C26 121.9(3) . . ?
C30 C31 C32 122.2(3) . . ?
C26 C31 C32 115.9(2) . . ?
N3 C32 C31 108.2(2) . . ?
N3 C32 H32A 110.1 . . ?
C31 C32 H32A 110.1 . . ?
N3 C32 H32B 110.1 . . ?
C31 C32 H32B 110.1 . . ?
H32A C32 H32B 108.4 . . ?
N3 C33 H33A 109.5 . . ?
N3 C33 H33B 109.5 . . ?
H33A C33 H33B 109.5 . . ?
N3 C33 H33C 109.5 . . ?
H33A C33 H33C 109.5 . . ?
H33B C33 H33C 109.5 . . ?
N3 C34 H34A 109.5 . . ?
N3 C34 H34B 109.5 . . ?
H34A C34 H34B 109.5 . . ?
N3 C34 H34C 109.5 . . ?
H34A C34 H34C 109.5 . . ?
H34B C34 H34C 109.5 . . ?
C36 C35 C37 119.8(3) . . ?
C36 C35 H35 120.1 . . ?
C37 C35 H35 120.1 . . ?
C35 C36 C37 120.5(3) . 2_665 ?
C35 C36 H36 119.8 . . ?
C37 C36 H36 119.8 2_665 . ?
C35 C37 C36 119.7(3) . 2_665 ?
C35 C37 H37 120.2 . . ?
C36 C37 H37 120.2 2_665 . ?
C43 C38 C39 120.4(4) . . ?
C43 C38 H38 119.8 . . ?
C39 C38 H38 119.8 . . ?
C40 C39 C38 119.7(5) . . ?
C40 C39 H39 120.1 . . ?
C38 C39 H39 120.1 . . ?
C41 C40 C39 121.1(5) . . ?
C41 C40 H40 119.4 . . ?
C39 C40 H40 119.4 . . ?
C40 C41 C42 119.4(4) . . ?
C40 C41 H41 120.3 . . ?
C42 C41 H41 120.3 . . ?
C43 C42 C41 120.0(4) . . ?
C43 C42 H42 120.0 . . ?
C41 C42 H42 120.0 . . ?
C38 C43 C42 119.5(5) . . ?
C38 C43 H43 120.3 . . ?
C42 C43 H43 120.3 . . ?
C49 C44 C45 120.0(4) . . ?
C49 C44 H44 120.0 . . ?
C45 C44 H44 120.0 . . ?
C46 C45 C44 119.5(4) . . ?
C46 C45 H45 120.2 . . ?
C44 C45 H45 120.2 . . ?
C45 C46 C47 120.2(4) . . ?
C45 C46 H46 119.9 . . ?
C47 C46 H46 119.9 . . ?
C48 C47 C46 119.5(4) . . ?
C48 C47 H47 120.3 . . ?
C46 C47 H47 120.3 . . ?
C49 C48 C47 120.5(4) . . ?
C49 C48 H48 119.7 . . ?
C47 C48 H48 119.7 . . ?
C48 C49 C44 120.2(4) . . ?
C48 C49 H49 119.9 . . ?
C44 C49 H49 119.9 . . ?

loop_
_geom_bond_atom_site_label_1
_geom_bond_atom_site_label_2
_geom_bond_distance
_geom_bond_site_symmetry_2
_geom_bond_publ_flag
Pd2 C26 1.988(2) . ?
Pd2 C4 2.082(2) . ?
Pd2 N3 2.150(2) . ?
Pd2 Cl1 2.4178(7) . ?
Pd1 C5 2.006(3) . ?
Pd1 N1 2.140(2) . ?
Pd1 N2 2.162(2) . ?
Pd1 P1 2.2299(7) . ?
P1 C20 1.822(3) . ?
P1 C4 1.824(2) . ?
P1 C14 1.830(2) . ?
N2 C13 1.483(3) . ?
N2 C12 1.483(3) . ?
N2 C11 1.484(3) . ?
N1 C3 1.286(3) . ?
N1 C1 1.465(4) . ?
N3 C34 1.469(3) . ?
N3 C33 1.481(3) . ?
N3 C32 1.494(3) . ?
S1 C3 1.766(2) . ?
S1 C2 1.790(4) . ?
C1 C2 1.483(4) . ?
C1 H1A 0.9900 . ?
C1 H1B 0.9900 . ?
C2 H2A 0.9900 . ?
C2 H2B 0.9900 . ?
C3 C4 1.464(4) . ?
C4 H4 1.0000 . ?
C5 C6 1.399(4) . ?
C5 C10 1.400(3) . ?
C6 C7 1.383(3) . ?
C6 H6 0.9500 . ?
C7 C8 1.386(4) . ?
C7 H7 0.9500 . ?
C8 C9 1.381(4) . ?
C8 H8 0.9500 . ?
C9 C10 1.391(4) . ?
C9 H9 0.9500 . ?
C10 C11 1.483(4) . ?
C11 H11A 0.9900 . ?
C11 H11B 0.9900 . ?
C12 H12A 0.9800 . ?
C12 H12B 0.9800 . ?
C12 H12C 0.9800 . ?
C13 H13A 0.9800 . ?
C13 H13B 0.9800 . ?
C13 H13C 0.9800 . ?
C14 C15 1.385(4) . ?
C14 C19 1.401(3) . ?
C15 C16 1.394(3) . ?
C15 H15 0.9500 . ?
C16 C17 1.378(4) . ?
C16 H16 0.9500 . ?
C17 C18 1.372(4) . ?
C17 H17 0.9500 . ?
C18 C19 1.378(3) . ?
C18 H18 0.9500 . ?
C19 H19 0.9500 . ?
C20 C25 1.388(4) . ?
C20 C21 1.394(3) . ?
C21 C22 1.391(4) . ?
C21 H21 0.9500 . ?
C22 C23 1.381(4) . ?
C22 H22 0.9500 . ?
C23 C24 1.383(4) . ?
C23 H23 0.9500 . ?
C24 C25 1.383(4) . ?
C24 H24 0.9500 . ?
C25 H25 0.9500 . ?
C26 C27 1.389(4) . ?
C26 C31 1.398(4) . ?
C27 C28 1.389(4) . ?
C27 H27 0.9500 . ?
C28 C29 1.381(4) . ?
C28 H28 0.9500 . ?
C29 C30 1.391(4) . ?
C29 H29 0.9500 . ?
C30 C31 1.395(4) . ?
C30 H30 0.9500 . ?
C31 C32 1.511(4) . ?
C32 H32A 0.9900 . ?
C32 H32B 0.9900 . ?
C33 H33A 0.9800 . ?
C33 H33B 0.9800 . ?
C33 H33C 0.9800 . ?
C34 H34A 0.9800 . ?
C34 H34B 0.9800 . ?
C34 H34C 0.9800 . ?
C35 C36 1.370(4) . ?
C35 C37 1.386(4) . ?
C35 H35 0.9500 . ?
C36 C37 1.387(4) 2_665 ?
C36 H36 0.9500 . ?
C37 C36 1.387(4) 2_665 ?
C37 H37 0.9500 . ?
C38 C43 1.363(6) . ?
C38 C39 1.365(6) . ?
C38 H38 0.9500 . ?
C39 C40 1.360(5) . ?
C39 H39 0.9500 . ?
C40 C41 1.345(6) . ?
C40 H40 0.9500 . ?
C41 C42 1.385(6) . ?
C41 H41 0.9500 . ?
C42 C43 1.369(6) . ?
C42 H42 0.9500 . ?
C43 H43 0.9500 . ?
C44 C49 1.354(5) . ?
C44 C45 1.370(5) . ?
C44 H44 0.9500 . ?
C45 C46 1.354(6) . ?
C45 H45 0.9500 . ?
C46 C47 1.369(6) . ?
C46 H46 0.9500 . ?
C47 C48 1.357(5) . ?
C47 H47 0.9500 . ?
C48 C49 1.350(5) . ?
C48 H48 0.9500 . ?
C49 H49 0.9500 . ?
